data_7048037
loop_
_publ_author_name
'Nguyen, Minh Tho'
'Gabidullin, Bulat'
'Nikonov, Georgii I.'

_publ_section_title
;
 Imino-stabilised phosphinidene (or azaphosphole?) and some of its
 derivatives.
;
_journal_issue 47
_journal_name_full 'Dalton transactions (Cambridge, England : 2003)'
_journal_page_first 17011
_journal_page_last 17019
_journal_paper_doi 10.1039/c8dt03465f
_journal_volume 47
_journal_year 2018
_chemical_formula_sum 'C32 H39 N2 P'
_chemical_formula_weight 482.62
_space_group_crystal_system orthorhombic
_space_group_IT_number 60
_space_group_name_Hall '-P 2n 2ab'
_space_group_name_H-M_alt 'P b c n'
_symmetry_space_group_name_Hall '-P 2n 2ab'
_symmetry_space_group_name_H-M 'P b c n'
_atom_sites_solution_hydrogens geom
_audit_creation_method SHELXL-2018/3
_audit_update_record
;
2018-06-16 deposited with the CCDC.
2018-11-12 downloaded from the CCDC.
;
_cell_angle_alpha 90
_cell_angle_beta 90
_cell_angle_gamma 90
_cell_formula_units_Z 4
_cell_length_a 21.2829(7)
_cell_length_b 8.2036(3)
_cell_length_c 16.1186(6)
_cell_measurement_reflns_used 4055
_cell_measurement_temperature 200(2)
_cell_measurement_theta_max 25.73
_cell_measurement_theta_min 2.53
_cell_volume 2814.25(17)
_computing_cell_refinement 'APEX II (Bruker, 2009)'
_computing_data_collection 'APEX II (Bruker, 2009)'
_computing_data_reduction 'SAINT (Bruker)'
_computing_molecular_graphics 'Mercury (Macrae et al., 2008)'
_computing_publication_material 'CIFTAB (Sheldrick, 1997)'
_computing_structure_refinement 'SHELXL-2016/6 (Sheldrick, 2016)'
_computing_structure_solution 'SHELXT 2014/5 (Sheldrick, 2014)'
_diffrn_ambient_temperature 200(2)
_diffrn_measured_fraction_theta_full 1.000
_diffrn_measured_fraction_theta_max 0.999
_diffrn_measurement_device_type 'Bruker APEX-II CCD'
_diffrn_measurement_method '\f and \w scans'
_diffrn_radiation_type MoK\a
_diffrn_radiation_wavelength 0.71073
_diffrn_reflns_av_R_equivalents 0.0508
_diffrn_reflns_av_unetI/netI 0.0346
_diffrn_reflns_Laue_measured_fraction_full 1.000
_diffrn_reflns_Laue_measured_fraction_max 0.999
_diffrn_reflns_limit_h_max 26
_diffrn_reflns_limit_h_min -28
_diffrn_reflns_limit_k_max 10
_diffrn_reflns_limit_k_min -10
_diffrn_reflns_limit_l_max 21
_diffrn_reflns_limit_l_min -21
_diffrn_reflns_number 30233
_diffrn_reflns_point_group_measured_fraction_full 1.000
_diffrn_reflns_point_group_measured_fraction_max 0.999
_diffrn_reflns_theta_full 25.242
_diffrn_reflns_theta_max 27.914
_diffrn_reflns_theta_min 1.914
_exptl_absorpt_coefficient_mu 0.120
_exptl_absorpt_correction_T_max 0.7456
_exptl_absorpt_correction_T_min 0.7171
_exptl_absorpt_correction_type multi-scan
_exptl_absorpt_process_details 'SADABS, Bruker (2003)'
_exptl_crystal_colour orange
_exptl_crystal_density_diffrn 1.139
_exptl_crystal_description block
_exptl_crystal_F_000 1040
_exptl_crystal_size_max 0.471
_exptl_crystal_size_mid 0.232
_exptl_crystal_size_min 0.138
_refine_diff_density_max 0.197
_refine_diff_density_min -0.196
_refine_diff_density_rms 0.040
_refine_ls_extinction_method none
_refine_ls_goodness_of_fit_ref 1.022
_refine_ls_hydrogen_treatment constr
_refine_ls_matrix_type full
_refine_ls_number_parameters 164
_refine_ls_number_reflns 3370
_refine_ls_number_restraints 0
_refine_ls_restrained_S_all 1.022
_refine_ls_R_factor_all 0.0873
_refine_ls_R_factor_gt 0.0479
_refine_ls_shift/su_max 0.000
_refine_ls_shift/su_mean 0.000
_refine_ls_structure_factor_coef Fsqd
_refine_ls_weighting_details 'w=1/[\s^2^(Fo^2^)+(0.0553P)^2^+0.7902P] where P=(Fo^2^+2Fc^2^)/3'
_refine_ls_weighting_scheme calc
_refine_ls_wR_factor_gt 0.1119
_refine_ls_wR_factor_ref 0.1341
_reflns_Friedel_coverage 0.000
_reflns_number_gt 2163
_reflns_number_total 3370
_reflns_threshold_expression 'I > 2\s(I)'
_cod_data_source_file c8dt03465f2.cif
_cod_data_source_block shelx_CCDC1
_cod_depositor_comments 'Adding full bibliography for 7048036--7048038.cif.'
_cod_database_code 7048037
_shelx_shelxl_version_number 2018/3
_shelx_space_group_comment
;
The symmetry employed for this shelxl refinement is uniquely defined
by the following loop, which should always be used as a source of
symmetry information in preference to the above space-group names.
They are only intended as comments.
;
_shelx_estimated_absorpt_t_min 0.946
_shelx_estimated_absorpt_t_max 0.984

loop_
_space_group_symop_operation_xyz
'x, y, z'
'-x+1/2, -y+1/2, z+1/2'
'-x, y, -z+1/2'
'x+1/2, -y+1/2, -z'
'-x, -y, -z'
'x-1/2, y-1/2, -z-1/2'
'x, -y, z-1/2'
'-x-1/2, y-1/2, z'

loop_
_atom_site_label
_atom_site_type_symbol
_atom_site_fract_x
_atom_site_fract_y
_atom_site_fract_z
_atom_site_U_iso_or_equiv
_atom_site_adp_type
_atom_site_occupancy
_atom_site_site_symmetry_order
_atom_site_calc_flag
_atom_site_refinement_flags_posn
_atom_site_refinement_flags_adp
_atom_site_refinement_flags_occupancy
P P 0.52095(4) 0.38449(10) 0.73533(5) 0.0323(2) Uani 0.5 1 d . . P
N1 N 0.59321(6) 0.42270(18) 0.69665(8) 0.0355(3) Uani 1 1 d . . .
C1 C 0.500000 0.5926(3) 0.750000 0.0405(6) Uani 1 2 d S T P
C2 C 0.55273(8) 0.6795(2) 0.71909(11) 0.0422(4) Uani 1 1 d . . .
C3 C 0.55169(9) 0.8489(2) 0.71946(13) 0.0519(5) Uani 1 1 d . . .
H3A H 0.586634 0.908156 0.698632 0.062 Uiso 1 1 calc R U .
C4 C 0.500000 0.9314(3) 0.750000 0.0541(8) Uani 1 2 d S T P
H4A H 0.500000 1.047170 0.750001 0.065 Uiso 1 2 calc R U P
C5 C 0.60237(8) 0.5796(2) 0.68904(11) 0.0447(4) Uani 1 1 d . . .
H5A H 0.639483 0.623680 0.665173 0.054 Uiso 1 1 calc R U .
C6 C 0.63474(7) 0.3032(2) 0.66275(10) 0.0334(4) Uani 1 1 d . . .
C7 C 0.67803(7) 0.2250(2) 0.71492(10) 0.0359(4) Uani 1 1 d . . .
C8 C 0.71526(8) 0.1034(2) 0.68084(12) 0.0467(5) Uani 1 1 d . . .
H8A H 0.745440 0.050008 0.714735 0.056 Uiso 1 1 calc R U .
C9 C 0.70934(9) 0.0582(3) 0.59858(13) 0.0537(5) Uani 1 1 d . . .
H9A H 0.735152 -0.025587 0.576366 0.064 Uiso 1 1 calc R U .
C10 C 0.66585(9) 0.1352(2) 0.54903(12) 0.0494(5) Uani 1 1 d . . .
H10A H 0.662014 0.103077 0.492636 0.059 Uiso 1 1 calc R U .
C11 C 0.62739(8) 0.2587(2) 0.57911(10) 0.0390(4) Uani 1 1 d . . .
C12 C 0.57869(8) 0.3385(3) 0.52387(11) 0.0464(5) Uani 1 1 d . . .
H12A H 0.556157 0.422092 0.557851 0.056 Uiso 1 1 calc R U .
C13 C 0.53008(11) 0.2147(4) 0.49421(19) 0.0923(9) Uani 1 1 d . . .
H13A H 0.511514 0.159521 0.542236 0.138 Uiso 1 1 calc R U .
H13B H 0.497027 0.271057 0.463059 0.138 Uiso 1 1 calc R U .
H13C H 0.550476 0.134164 0.458306 0.138 Uiso 1 1 calc R U .
C14 C 0.60776(12) 0.4247(4) 0.45113(17) 0.0999(11) Uani 1 1 d . . .
H14A H 0.574623 0.474226 0.417285 0.150 Uiso 1 1 calc R U .
H14B H 0.636281 0.509798 0.471153 0.150 Uiso 1 1 calc R U .
H14C H 0.631339 0.346145 0.417511 0.150 Uiso 1 1 calc R U .
C15 C 0.68204(8) 0.2668(2) 0.80658(11) 0.0422(4) Uani 1 1 d . . .
H15A H 0.669308 0.383376 0.813214 0.051 Uiso 1 1 calc R U .
C16 C 0.63574(9) 0.1627(3) 0.85590(11) 0.0545(5) Uani 1 1 d . . .
H16A H 0.638696 0.190496 0.914897 0.082 Uiso 1 1 calc R U .
H16B H 0.592929 0.183583 0.836200 0.082 Uiso 1 1 calc R U .
H16C H 0.645876 0.047108 0.848250 0.082 Uiso 1 1 calc R U .
C17 C 0.74779(10) 0.2481(3) 0.84263(15) 0.0658(6) Uani 1 1 d . . .
H17A H 0.747135 0.276769 0.901647 0.099 Uiso 1 1 calc R U .
H17B H 0.761729 0.134967 0.836244 0.099 Uiso 1 1 calc R U .
H17C H 0.776802 0.320639 0.813191 0.099 Uiso 1 1 calc R U .

loop_
_atom_site_aniso_label
_atom_site_aniso_U_11
_atom_site_aniso_U_22
_atom_site_aniso_U_33
_atom_site_aniso_U_23
_atom_site_aniso_U_13
_atom_site_aniso_U_12
P 0.0373(4) 0.0243(4) 0.0353(5) 0.0016(3) 0.0011(4) -0.0026(3)
N1 0.0352(7) 0.0376(8) 0.0337(7) -0.0014(6) -0.0030(6) 0.0006(6)
C1 0.0579(14) 0.0256(12) 0.0380(13) 0.000 -0.0239(11) 0.000
C2 0.0480(10) 0.0365(10) 0.0422(10) -0.0038(8) -0.0172(8) 0.0063(8)
C3 0.0497(10) 0.0412(11) 0.0646(13) 0.0043(10) -0.0150(10) -0.0063(9)
C4 0.0588(16) 0.0223(13) 0.081(2) 0.000 -0.0163(15) 0.000
C5 0.0442(9) 0.0486(12) 0.0413(10) -0.0018(9) -0.0109(8) 0.0049(9)
C6 0.0319(8) 0.0321(9) 0.0361(8) 0.0007(7) 0.0040(7) -0.0030(7)
C7 0.0337(8) 0.0353(9) 0.0387(9) 0.0030(7) -0.0002(7) -0.0036(7)
C8 0.0426(9) 0.0480(12) 0.0496(11) 0.0057(9) 0.0021(8) 0.0082(9)
C9 0.0565(11) 0.0533(13) 0.0514(12) -0.0028(10) 0.0123(9) 0.0120(10)
C10 0.0569(11) 0.0545(13) 0.0368(9) -0.0051(9) 0.0082(8) 0.0018(10)
C11 0.0407(9) 0.0431(10) 0.0333(8) 0.0013(8) 0.0037(7) -0.0039(8)
C12 0.0485(10) 0.0566(13) 0.0342(9) -0.0015(9) -0.0032(8) 0.0013(9)
C13 0.0793(16) 0.092(2) 0.106(2) -0.0021(17) -0.0400(16) -0.0102(15)
C14 0.0758(16) 0.140(3) 0.0838(19) 0.0655(19) 0.0017(14) 0.0111(18)
C15 0.0466(10) 0.0394(10) 0.0407(9) 0.0003(8) -0.0102(8) 0.0020(8)
C16 0.0696(13) 0.0586(13) 0.0352(10) 0.0043(9) 0.0000(9) 0.0002(11)
C17 0.0588(12) 0.0687(15) 0.0699(14) -0.0074(12) -0.0287(11) 0.0034(11)

loop_
_atom_type_symbol
_atom_type_description
_atom_type_scat_dispersion_real
_atom_type_scat_dispersion_imag
_atom_type_scat_source
C C 0.0033 0.0016 'International Tables Vol C Tables 4.2.6.8 and 6.1.1.4'
H H 0.0000 0.0000 'International Tables Vol C Tables 4.2.6.8 and 6.1.1.4'
N N 0.0061 0.0033 'International Tables Vol C Tables 4.2.6.8 and 6.1.1.4'
P P 0.1023 0.0942 'International Tables Vol C Tables 4.2.6.8 and 6.1.1.4'

loop_
_geom_angle_atom_site_label_1
_geom_angle_atom_site_label_2
_geom_angle_atom_site_label_3
_geom_angle
_geom_angle_site_symmetry_1
_geom_angle_site_symmetry_3
P P N1 167.82(8) 3_656 .
P P C1 73.53(3) 3_656 .
N1 P C1 95.69(7) . .
C5 N1 C6 123.19(15) . .
C5 N1 P 110.68(13) . .
C6 N1 P 125.26(12) . .
C2 C1 C2 119.7(2) 3_656 .
C2 C1 P 136.57(13) 3_656 .
C2 C1 P 103.71(10) . .
C2 C1 P 103.71(10) 3_656 3_656
C2 C1 P 136.57(13) . 3_656
P C1 P 32.94(7) . 3_656
C3 C2 C1 119.21(18) . .
C3 C2 C5 126.11(19) . .
C1 C2 C5 114.67(17) . .
C4 C3 C2 120.25(19) . .
C4 C3 H3A 119.9 . .
C2 C3 H3A 119.9 . .
C3 C4 C3 121.4(3) . 3_656
C3 C4 H4A 119.3 . .
C3 C4 H4A 119.3 3_656 .
N1 C5 C2 115.12(17) . .
N1 C5 H5A 122.4 . .
C2 C5 H5A 122.4 . .
C7 C6 C11 121.99(15) . .
C7 C6 N1 119.40(14) . .
C11 C6 N1 118.42(14) . .
C8 C7 C6 117.81(15) . .
C8 C7 C15 120.99(15) . .
C6 C7 C15 121.14(15) . .
C9 C8 C7 121.35(17) . .
C9 C8 H8A 119.3 . .
C7 C8 H8A 119.3 . .
C10 C9 C8 119.66(18) . .
C10 C9 H9A 120.2 . .
C8 C9 H9A 120.2 . .
C9 C10 C11 121.90(17) . .
C9 C10 H10A 119.0 . .
C11 C10 H10A 119.0 . .
C10 C11 C6 117.27(16) . .
C10 C11 C12 120.86(16) . .
C6 C11 C12 121.86(16) . .
C14 C12 C11 112.35(15) . .
C14 C12 C13 110.3(2) . .
C11 C12 C13 111.12(18) . .
C14 C12 H12A 107.6 . .
C11 C12 H12A 107.6 . .
C13 C12 H12A 107.6 . .
C12 C13 H13A 109.5 . .
C12 C13 H13B 109.5 . .
H13A C13 H13B 109.5 . .
C12 C13 H13C 109.5 . .
H13A C13 H13C 109.5 . .
H13B C13 H13C 109.5 . .
C12 C14 H14A 109.5 . .
C12 C14 H14B 109.5 . .
H14A C14 H14B 109.5 . .
C12 C14 H14C 109.5 . .
H14A C14 H14C 109.5 . .
H14B C14 H14C 109.5 . .
C7 C15 C17 113.59(16) . .
C7 C15 C16 110.11(15) . .
C17 C15 C16 109.76(16) . .
C7 C15 H15A 107.7 . .
C17 C15 H15A 107.7 . .
C16 C15 H15A 107.7 . .
C15 C16 H16A 109.5 . .
C15 C16 H16B 109.5 . .
H16A C16 H16B 109.5 . .
C15 C16 H16C 109.5 . .
H16A C16 H16C 109.5 . .
H16B C16 H16C 109.5 . .
C15 C17 H17A 109.5 . .
C15 C17 H17B 109.5 . .
H17A C17 H17B 109.5 . .
C15 C17 H17C 109.5 . .
H17A C17 H17C 109.5 . .
H17B C17 H17C 109.5 . .

loop_
_geom_bond_atom_site_label_1
_geom_bond_atom_site_label_2
_geom_bond_distance
_geom_bond_site_symmetry_2
P P 1.0094(15) 3_656
P N1 1.6888(15) .
P C1 1.780(2) .
N1 C5 1.308(2) .
N1 C6 1.429(2) .
C1 C2 1.420(2) 3_656
C1 C2 1.420(2) .
C2 C3 1.389(3) .
C2 C5 1.422(2) .
C3 C4 1.382(2) .
C3 H3A 0.9500 .
C4 H4A 0.9500 .
C5 H5A 0.9500 .
C6 C7 1.402(2) .
C6 C11 1.405(2) .
C7 C8 1.388(2) .
C7 C15 1.519(2) .
C8 C9 1.383(3) .
C8 H8A 0.9500 .
C9 C10 1.376(3) .
C9 H9A 0.9500 .
C10 C11 1.390(3) .
C10 H10A 0.9500 .
C11 C12 1.515(2) .
C12 C14 1.502(3) .
C12 C13 1.527(3) .
C12 H12A 1.0000 .
C13 H13A 0.9800 .
C13 H13B 0.9800 .
C13 H13C 0.9800 .
C14 H14A 0.9800 .
C14 H14B 0.9800 .
C14 H14C 0.9800 .
C15 C17 1.523(3) .
C15 C16 1.527(3) .
C15 H15A 1.0000 .
C16 H16A 0.9800 .
C16 H16B 0.9800 .
C16 H16C 0.9800 .
C17 H17A 0.9800 .
C17 H17B 0.9800 .
C17 H17C 0.9800 .

loop_
_geom_torsion_atom_site_label_1
_geom_torsion_atom_site_label_2
_geom_torsion_atom_site_label_3
_geom_torsion_atom_site_label_4
_geom_torsion
_geom_torsion_site_symmetry_1
_geom_torsion_site_symmetry_4
P P N1 C5 -30.9(6) 3_656 .
C1 P N1 C5 -3.56(13) . .
P P N1 C6 159.6(5) 3_656 .
C1 P N1 C6 -173.08(12) . .
P P C1 C2 -5.03(15) 3_656 3_656
N1 P C1 C2 -179.24(11) . 3_656
P P C1 C2 176.44(11) 3_656 .
N1 P C1 C2 2.23(9) . .
N1 P C1 P -174.20(13) . 3_656
C2 C1 C2 C3 -0.17(12) 3_656 .
P C1 C2 C3 178.66(14) . .
P C1 C2 C3 -178.52(11) 3_656 .
C2 C1 C2 C5 -179.38(16) 3_656 .
P C1 C2 C5 -0.54(14) . .
P C1 C2 C5 2.28(19) 3_656 .
C1 C2 C3 C4 0.3(2) . .
C5 C2 C3 C4 179.45(14) . .
C2 C3 C4 C3 -0.18(13) . 3_656
C6 N1 C5 C2 173.59(14) . .
P N1 C5 C2 3.81(19) . .
C3 C2 C5 N1 178.74(17) . .
C1 C2 C5 N1 -2.1(2) . .
C5 N1 C6 C7 101.04(19) . .
P N1 C6 C7 -90.70(17) . .
C5 N1 C6 C11 -83.9(2) . .
P N1 C6 C11 84.39(18) . .
C11 C6 C7 C8 1.7(2) . .
N1 C6 C7 C8 176.56(15) . .
C11 C6 C7 C15 -175.67(15) . .
N1 C6 C7 C15 -0.8(2) . .
C6 C7 C8 C9 -1.1(3) . .
C15 C7 C8 C9 176.23(18) . .
C7 C8 C9 C10 0.2(3) . .
C8 C9 C10 C11 0.2(3) . .
C9 C10 C11 C6 0.3(3) . .
C9 C10 C11 C12 -178.36(18) . .
C7 C6 C11 C10 -1.3(2) . .
N1 C6 C11 C10 -176.21(15) . .
C7 C6 C11 C12 177.38(15) . .
N1 C6 C11 C12 2.4(2) . .
C10 C11 C12 C14 -62.5(3) . .
C6 C11 C12 C14 118.9(2) . .
C10 C11 C12 C13 61.7(2) . .
C6 C11 C12 C13 -116.9(2) . .
C8 C7 C15 C17 33.9(2) . .
C6 C7 C15 C17 -148.86(17) . .
C8 C7 C15 C16 -89.7(2) . .
C6 C7 C15 C16 87.6(2) . .
